data_7714616
loop_
_publ_author_name
'Itoh, Chisa'
'Yoshino, Haruka'
'Kitayama, Taku'
'Kosaka, Wataru'
'Miyasaka, Hitoshi'

_publ_section_title
;
 Post-synthetic molecular modifications based on Schiff base condensation
 reactions for designing functional paddlewheel diruthenium(II,II)
 complexes.
;
_journal_issue 2
_journal_name_full 'Dalton transactions (Cambridge, England : 2003)'
_journal_page_first 444
_journal_page_last 448
_journal_paper_doi 10.1039/d3dt03535b
_journal_volume 53
_journal_year 2024
_chemical_formula_moiety '0.25(C48 H32 Ag8 Cd4 N32)'
_chemical_formula_sum 'C12 H8 Ag2 Cd N8'
_chemical_formula_weight 592.40
_space_group_crystal_system monoclinic
_space_group_IT_number 15
_space_group_name_Hall '-C 2yc'
_space_group_name_H-M_alt 'C 1 2/c 1'
_atom_sites_solution_hydrogens geom
_atom_sites_solution_primary iterative
_audit_block_doi 10.5517/ccdc.csd.cc2f0yp3
_audit_creation_date 2022-08-09
_audit_creation_method
;
Olex2 1.2
(compiled 2018.05.29 svn.r3508 for OlexSys, GUI svn.r5506)
;
_audit_update_record
;
2023-01-10 deposited with the CCDC.	2023-12-05 downloaded from the CCDC.
;
_cell_angle_alpha 90
_cell_angle_beta 98.0680(10)
_cell_angle_gamma 90
_cell_formula_units_Z 4
_cell_length_a 7.1145(7)
_cell_length_b 16.1659(16)
_cell_length_c 14.6332(15)
_cell_measurement_reflns_used 6334
_cell_measurement_temperature 180
_cell_measurement_theta_max 29.13
_cell_measurement_theta_min 2.52
_cell_volume 1666.3(3)
_computing_cell_refinement 'SAINT V8.40A (?, 2016)'
_computing_data_reduction 'SAINT V8.40A (?, 2016)'
_computing_molecular_graphics 'Olex2 (Dolomanov et al., 2009)'
_computing_publication_material 'Olex2 (Dolomanov et al., 2009)'
_computing_structure_refinement 'ShelXL (Sheldrick, 2015)'
_computing_structure_solution 'olex2.solve (Bourhis et al., 2015)'
_diffrn_ambient_temperature 180
_diffrn_measured_fraction_theta_full 0.999
_diffrn_measured_fraction_theta_max 0.956
_diffrn_measurement_device_type 'Bruker APEX-II CCD'
_diffrn_measurement_method '\f and \w scans'
_diffrn_radiation_type MoK\a
_diffrn_radiation_wavelength 0.71073
_diffrn_reflns_av_R_equivalents 0.0917
_diffrn_reflns_av_unetI/netI 0.0473
_diffrn_reflns_Laue_measured_fraction_full 0.999
_diffrn_reflns_Laue_measured_fraction_max 0.956
_diffrn_reflns_limit_h_max 9
_diffrn_reflns_limit_h_min -9
_diffrn_reflns_limit_k_max 21
_diffrn_reflns_limit_k_min -22
_diffrn_reflns_limit_l_max 19
_diffrn_reflns_limit_l_min -20
_diffrn_reflns_number 10110
_diffrn_reflns_point_group_measured_fraction_full 0.999
_diffrn_reflns_point_group_measured_fraction_max 0.956
_diffrn_reflns_theta_full 25.242
_diffrn_reflns_theta_max 29.143
_diffrn_reflns_theta_min 2.520
_diffrn_standards_number 0
_exptl_absorpt_coefficient_mu 3.601
_exptl_absorpt_correction_T_max 0.7458
_exptl_absorpt_correction_T_min 0.5808
_exptl_absorpt_correction_type multi-scan
_exptl_crystal_colour colourless
_exptl_crystal_colour_primary colourless
_exptl_crystal_density_diffrn 2.361
_exptl_crystal_description block
_exptl_crystal_F_000 1112
_exptl_crystal_size_max 0.294
_exptl_crystal_size_mid 0.148
_exptl_crystal_size_min 0.095
_refine_diff_density_max 0.675
_refine_diff_density_min -1.608
_refine_diff_density_rms 0.214
_refine_ls_extinction_method none
_refine_ls_goodness_of_fit_ref 1.037
_refine_ls_hydrogen_treatment constr
_refine_ls_matrix_type full
_refine_ls_number_parameters 107
_refine_ls_number_reflns 2151
_refine_ls_number_restraints 0
_refine_ls_restrained_S_all 1.037
_refine_ls_R_factor_all 0.0271
_refine_ls_R_factor_gt 0.0254
_refine_ls_shift/su_max 0.001
_refine_ls_shift/su_mean 0.000
_refine_ls_structure_factor_coef Fsqd
_refine_ls_weighting_details 'w=1/[\s^2^(Fo^2^)+(0.0257P)^2^] where P=(Fo^2^+2Fc^2^)/3'
_refine_ls_weighting_scheme calc
_refine_ls_wR_factor_gt 0.0590
_refine_ls_wR_factor_ref 0.0600
_reflns_Friedel_coverage 0.000
_reflns_number_gt 1980
_reflns_number_total 2151
_reflns_threshold_expression 'I > 2\s(I)'
_cod_data_source_file d3dt03535b2.cif
_cod_data_source_block cdag_pmd_180k
_cod_depositor_comments 'Adding full bibliography for 7714614--7714619.cif.'
_cod_database_code 7714616
_shelx_shelxl_version_number 2018/3
_shelx_space_group_comment
;
The symmetry employed for this shelxl refinement is uniquely defined
by the following loop, which should always be used as a source of
symmetry information in preference to the above space-group names.
They are only intended as comments.
;
_shelx_estimated_absorpt_t_max 0.726
_shelx_estimated_absorpt_t_min 0.417
_olex2_refinement_description
;
1. Fixed Uiso
 At 1.2 times of:
  All C(H) groups
2.a Aromatic/amide H refined with riding coordinates:
 C3(H3), C4(H4), C5(H5), C6(H6)
;
_olex2_submission_special_instructions 'No special instructions were received'

loop_
_space_group_symop_operation_xyz
'x, y, z'
'-x, y, -z+1/2'
'x+1/2, y+1/2, z'
'-x+1/2, y+1/2, -z+1/2'
'-x, -y, -z'
'x, -y, z-1/2'
'-x+1/2, -y+1/2, -z'
'x+1/2, -y+1/2, z-1/2'

loop_
_atom_site_label
_atom_site_type_symbol
_atom_site_fract_x
_atom_site_fract_y
_atom_site_fract_z
_atom_site_U_iso_or_equiv
_atom_site_adp_type
_atom_site_occupancy
_atom_site_site_symmetry_order
_atom_site_calc_flag
_atom_site_refinement_flags_posn
_atom_site_refinement_flags_adp
_atom_site_refinement_flags_occupancy
_atom_site_disorder_assembly
_atom_site_disorder_group
Cd1 Cd 0.500000 0.500000 0.500000 0.01456(8) Uani 1 2 d S T P . .
Ag1 Ag 0.000000 0.51317(2) 0.750000 0.02379(8) Uani 1 2 d S T P . .
Ag2 Ag 1.000000 0.32804(2) 0.750000 0.02493(9) Uani 1 2 d S T P . .
N1 N 0.3156(3) 0.51102(13) 0.61481(16) 0.0276(5) Uani 1 1 d . . . . .
N2 N 0.6960(3) 0.40062(13) 0.58159(14) 0.0261(4) Uani 1 1 d . . . . .
N3 N 0.6919(2) 0.61208(11) 0.56748(13) 0.0192(4) Uani 1 1 d . . . . .
N4 N 0.7007(3) 0.72920(13) 0.66578(15) 0.0282(4) Uani 1 1 d . . . . .
C1 C 0.2077(4) 0.51759(14) 0.66512(19) 0.0235(5) Uani 1 1 d . . . . .
C2 C 0.8004(3) 0.36942(14) 0.63735(17) 0.0225(5) Uani 1 1 d . . . . .
C3 C 0.6224(3) 0.66002(14) 0.62819(19) 0.0244(5) Uani 1 1 d . . . . .
H3 H 0.505310 0.643460 0.646728 0.029 Uiso 1 1 calc R . . . .
C4 C 0.8665(3) 0.75110(14) 0.63923(19) 0.0285(5) Uani 1 1 d . . . . .
H4 H 0.926704 0.800419 0.663489 0.034 Uiso 1 1 calc R . . . .
C5 C 0.9519(3) 0.70500(15) 0.57853(19) 0.0290(5) Uani 1 1 d . . . . .
H5 H 1.070734 0.720823 0.561388 0.035 Uiso 1 1 calc R . . . .
C6 C 0.8590(3) 0.63439(14) 0.54292(17) 0.0240(5) Uani 1 1 d . . . . .
H6 H 0.914639 0.601204 0.500333 0.029 Uiso 1 1 calc R . . . .

loop_
_atom_site_aniso_label
_atom_site_aniso_U_11
_atom_site_aniso_U_22
_atom_site_aniso_U_33
_atom_site_aniso_U_23
_atom_site_aniso_U_13
_atom_site_aniso_U_12
Cd1 0.01172(12) 0.01583(12) 0.01719(13) -0.00046(7) 0.00579(9) -0.00090(7)
Ag1 0.02365(15) 0.02391(14) 0.02775(16) 0.000 0.01735(11) 0.000
Ag2 0.02576(14) 0.01872(13) 0.02762(15) 0.000 -0.00565(10) 0.000
N1 0.0251(12) 0.0330(11) 0.0274(12) -0.0017(9) 0.0134(9) -0.0037(8)
N2 0.0225(10) 0.0239(9) 0.0306(11) 0.0041(9) -0.0008(8) -0.0007(8)
N3 0.0167(9) 0.0188(9) 0.0218(9) -0.0016(7) 0.0020(7) -0.0003(7)
N4 0.0275(11) 0.0240(10) 0.0333(11) -0.0081(9) 0.0053(9) -0.0031(8)
C1 0.0228(12) 0.0224(11) 0.0275(13) -0.0012(10) 0.0112(10) -0.0036(9)
C2 0.0215(10) 0.0188(10) 0.0271(12) -0.0019(9) 0.0029(9) -0.0037(9)
C3 0.0202(11) 0.0230(11) 0.0315(13) -0.0046(9) 0.0085(10) -0.0025(9)
C4 0.0270(12) 0.0221(11) 0.0343(13) -0.0039(10) -0.0028(10) -0.0067(9)
C5 0.0174(11) 0.0287(12) 0.0407(15) -0.0006(11) 0.0039(10) -0.0069(9)
C6 0.0188(10) 0.0259(11) 0.0271(12) -0.0011(10) 0.0031(9) -0.0011(9)

loop_
_atom_type_symbol
_atom_type_description
_atom_type_scat_dispersion_real
_atom_type_scat_dispersion_imag
_atom_type_scat_source
C C 0.0033 0.0016 'International Tables Vol C Tables 4.2.6.8 and 6.1.1.4'
H H 0.0000 0.0000 'International Tables Vol C Tables 4.2.6.8 and 6.1.1.4'
Ag Ag -0.8971 1.1015 'International Tables Vol C Tables 4.2.6.8 and 6.1.1.4'
Cd Cd -0.8075 1.2024 'International Tables Vol C Tables 4.2.6.8 and 6.1.1.4'
N N 0.0061 0.0033 'International Tables Vol C Tables 4.2.6.8 and 6.1.1.4'

loop_
_citation_id
_citation_doi
_citation_year
1 10.1039/D3CC00179B 2023

loop_
_geom_angle_atom_site_label_1
_geom_angle_atom_site_label_2
_geom_angle_atom_site_label_3
_geom_angle
_geom_angle_site_symmetry_1
_geom_angle_site_symmetry_3
_geom_angle_publ_flag
N1 Cd1 N1 180.0 5_666 . ?
N1 Cd1 N2 87.65(8) . 5_666 ?
N1 Cd1 N2 87.66(8) 5_666 . ?
N1 Cd1 N2 92.34(8) . . ?
N1 Cd1 N2 92.34(8) 5_666 5_666 ?
N1 Cd1 N3 89.46(7) . . ?
N1 Cd1 N3 89.46(7) 5_666 5_666 ?
N1 Cd1 N3 90.54(7) 5_666 . ?
N1 Cd1 N3 90.54(7) . 5_666 ?
N2 Cd1 N2 180.0 . 5_666 ?
N2 Cd1 N3 87.44(7) 5_666 . ?
N2 Cd1 N3 92.56(7) 5_666 5_666 ?
N2 Cd1 N3 87.44(7) . 5_666 ?
N2 Cd1 N3 92.56(7) . . ?
N3 Cd1 N3 180.0 . 5_666 ?
C1 Ag1 Ag2 91.99(7) . 1_455 ?
C1 Ag1 Ag2 91.99(7) 2_556 1_455 ?
C1 Ag1 C1 176.02(13) 2_556 . ?
N4 Ag2 Ag1 128.44(5) 4_646 1_655 ?
N4 Ag2 Ag1 128.44(5) 3_545 1_655 ?
N4 Ag2 N4 103.12(9) 4_646 3_545 ?
C2 Ag2 Ag1 71.66(6) 2_756 1_655 ?
C2 Ag2 Ag1 71.67(6) . 1_655 ?
C2 Ag2 N4 100.34(8) 2_756 4_646 ?
C2 Ag2 N4 102.22(8) . 4_646 ?
C2 Ag2 N4 102.22(8) 2_756 3_545 ?
C2 Ag2 N4 100.33(8) . 3_545 ?
C2 Ag2 C2 143.33(12) . 2_756 ?
C1 N1 Cd1 172.8(2) . . ?
C2 N2 Cd1 161.7(2) . . ?
C3 N3 Cd1 118.28(15) . . ?
C3 N3 C6 116.81(19) . . ?
C6 N3 Cd1 124.68(15) . . ?
C3 N4 Ag2 119.41(15) . 3_455 ?
C3 N4 C4 115.8(2) . . ?
C4 N4 Ag2 123.07(15) . 3_455 ?
N1 C1 Ag1 172.0(2) . . ?
N2 C2 Ag2 171.9(2) . . ?
N3 C3 N4 126.4(2) . . ?
N4 C4 C5 122.3(2) . . ?
C4 C5 C6 117.5(2) . . ?
N3 C6 C5 121.1(2) . . ?

loop_
_geom_bond_atom_site_label_1
_geom_bond_atom_site_label_2
_geom_bond_distance
_geom_bond_site_symmetry_2
_geom_bond_publ_flag
Cd1 N1 2.279(2) 5_666 ?
Cd1 N1 2.279(2) . ?
Cd1 N2 2.342(2) . ?
Cd1 N2 2.342(2) 5_666 ?
Cd1 N3 2.3965(18) 5_666 ?
Cd1 N3 2.3964(18) . ?
Ag1 Ag2 2.9928(4) 1_455 ?
Ag1 C1 2.061(3) 2_556 ?
Ag1 C1 2.061(3) . ?
Ag2 N4 2.570(2) 3_545 ?
Ag2 N4 2.570(2) 4_646 ?
Ag2 C2 2.127(2) . ?
Ag2 C2 2.127(2) 2_756 ?
N1 C1 1.141(4) . ?
N2 C2 1.141(3) . ?
N3 C3 1.326(3) . ?
N3 C6 1.339(3) . ?
N4 C3 1.333(3) . ?
N4 C4 1.340(3) . ?
C4 C5 1.366(4) . ?
C5 C6 1.384(3) . ?
